data_7247728
loop_
_publ_author_name
'Pan, Dongping'
'Liu, Fu-Xiaomin'
'Zeng, Zhongyi'
'Ye, Junwei'
'Cai, Ying'
'Wang, Shengdong'
'Zhou, Zhi'
'Yi, Wei'

_publ_section_title
;
 Practical conversion of gem-difluorocyclopropenes for the chemodivergent
 assembly of fluorinated heterocyclic frameworks
;
_journal_issue 24
_journal_name_full 'Green Chemistry'
_journal_page_first 10630
_journal_page_last 10637
_journal_paper_doi 10.1039/D3GC03203E
_journal_volume 25
_journal_year 2023
_chemical_formula_moiety 'C24 H21 F N2 O3 S'
_chemical_formula_sum 'C24 H21 F N2 O3 S'
_chemical_formula_weight 436.49
_space_group_crystal_system monoclinic
_space_group_IT_number 14
_space_group_name_Hall '-P 2ybc'
_space_group_name_H-M_alt 'P 1 21/c 1'
_atom_sites_solution_hydrogens geom
_atom_sites_solution_primary dual
_audit_creation_date 2023-04-27
_audit_creation_method
;
Olex2 1.5-beta
(compiled 2022.04.07 svn.rca3783a0 for OlexSys, GUI svn.r6439)
;
_audit_update_record
;
2023-07-07 deposited with the CCDC.	2023-11-14 downloaded from the CCDC.
;
_cell_angle_alpha 90
_cell_angle_beta 117.375(15)
_cell_angle_gamma 90
_cell_formula_units_Z 4
_cell_length_a 11.0253(12)
_cell_length_b 19.0234(19)
_cell_length_c 11.0800(13)
_cell_measurement_reflns_used 5453
_cell_measurement_temperature 150.00(10)
_cell_measurement_theta_max 29.2470
_cell_measurement_theta_min 2.3110
_cell_volume 2063.7(5)
_computing_cell_refinement 'CrysAlisPro 1.171.38.43f (Rigaku OD, 2015)'
_computing_data_collection 'CrysAlisPro 1.171.38.43f (Rigaku OD, 2015)'
_computing_data_reduction 'CrysAlisPro 1.171.38.43f (Rigaku OD, 2015)'
_computing_molecular_graphics 'Olex2 1.5-beta (Dolomanov et al., 2009)'
_computing_publication_material 'Olex2 1.5-beta (Dolomanov et al., 2009)'
_computing_structure_refinement 'SHELXL 2018/3 (Sheldrick, 2015)'
_computing_structure_solution 'SHELXT  (Sheldrick, 2015)'
_diffrn_ambient_environment N~2~
_diffrn_ambient_temperature 150.00(10)
_diffrn_detector 'CCD plate'
_diffrn_detector_area_resol_mean 5.2684
_diffrn_detector_type AtlasS2
_diffrn_measured_fraction_theta_full 0.982
_diffrn_measured_fraction_theta_max 0.982
_diffrn_measurement_details
;
List of Runs (angles in degrees, time in seconds):

  # Type    Start    End  Width  t~exp~   \w     \q     \k     \f   Frames
#--------------------------------------------------------------------------
  1  \w    -37.00  65.00   1.00    5.00    --  -11.27  77.00   0.00  102
  2  \w     30.00  57.00   1.00    5.00    --  -11.27  77.00-120.00   27
  3  \w    -15.00  88.00   1.00    5.00    --   11.90  77.00 -90.00  103
  4  \w    -20.00   5.00   1.00    5.00    --   11.90  77.00 150.00   25
;
_diffrn_measurement_device 'four-circle diffractometer'
_diffrn_measurement_device_type 'SuperNova, Dual, Cu at zero, AtlasS2'
_diffrn_measurement_method '\w scans'
_diffrn_orient_matrix_type 'CrysAlisPro convention (1999,Acta A55,543-557)'
_diffrn_orient_matrix_UB_11 -0.0356248000
_diffrn_orient_matrix_UB_12 0.0107812000
_diffrn_orient_matrix_UB_13 -0.0688920000
_diffrn_orient_matrix_UB_21 0.0130173000
_diffrn_orient_matrix_UB_22 -0.0331612000
_diffrn_orient_matrix_UB_23 -0.0209462000
_diffrn_orient_matrix_UB_31 -0.0616940000
_diffrn_orient_matrix_UB_32 -0.0132166000
_diffrn_orient_matrix_UB_33 -0.0035454000
_diffrn_radiation_monochromator mirror
_diffrn_radiation_probe x-ray
_diffrn_radiation_type 'Mo K\a'
_diffrn_radiation_wavelength 0.71073
_diffrn_reflns_av_R_equivalents 0.0391
_diffrn_reflns_av_unetI/netI 0.0427
_diffrn_reflns_Laue_measured_fraction_full 0.982
_diffrn_reflns_Laue_measured_fraction_max 0.982
_diffrn_reflns_limit_h_max 13
_diffrn_reflns_limit_h_min -12
_diffrn_reflns_limit_k_max 22
_diffrn_reflns_limit_k_min -21
_diffrn_reflns_limit_l_max 10
_diffrn_reflns_limit_l_min -13
_diffrn_reflns_number 11871
_diffrn_reflns_point_group_measured_fraction_full 0.982
_diffrn_reflns_point_group_measured_fraction_max 0.982
_diffrn_reflns_theta_full 24.997
_diffrn_reflns_theta_max 24.997
_diffrn_reflns_theta_min 2.080
_diffrn_source 'micro-focus sealed X-ray tube'
_diffrn_source_type 'SuperNova (Mo) X-ray Source'
_exptl_absorpt_coefficient_mu 0.196
_exptl_absorpt_correction_T_max 1.00000
_exptl_absorpt_correction_T_min 0.22970
_exptl_absorpt_correction_type multi-scan
_exptl_absorpt_process_details
;
CrysAlisPro 1.171.38.43f (Rigaku Oxford Diffraction, 2015)
Empirical absorption correction using spherical harmonics,
 implemented in SCALE3 ABSPACK scaling algorithm.
;
_exptl_crystal_colour 'light colourless'
_exptl_crystal_density_diffrn 1.405
_exptl_crystal_description block
_exptl_crystal_F_000 912
_exptl_crystal_size_max 0.15
_exptl_crystal_size_mid 0.12
_exptl_crystal_size_min 0.1
_refine_diff_density_max 0.310
_refine_diff_density_min -0.436
_refine_diff_density_rms 0.058
_refine_ls_extinction_method none
_refine_ls_goodness_of_fit_ref 1.073
_refine_ls_hydrogen_treatment constr
_refine_ls_matrix_type full
_refine_ls_number_parameters 282
_refine_ls_number_reflns 3564
_refine_ls_number_restraints 0
_refine_ls_restrained_S_all 1.073
_refine_ls_R_factor_all 0.0518
_refine_ls_R_factor_gt 0.0422
_refine_ls_shift/su_max 0.001
_refine_ls_shift/su_mean 0.000
_refine_ls_structure_factor_coef Fsqd
_refine_ls_weighting_details 'w=1/[\s^2^(Fo^2^)+(0.0433P)^2^+1.1412P] where P=(Fo^2^+2Fc^2^)/3'
_refine_ls_weighting_scheme calc
_refine_ls_wR_factor_gt 0.0986
_refine_ls_wR_factor_ref 0.1036
_reflns_Friedel_coverage 0.000
_reflns_number_gt 3111
_reflns_number_total 3564
_reflns_threshold_expression 'I > 2\s(I)'
_cod_data_source_file d3gc03203e2.cif
_cod_data_source_block 429
_cod_depositor_comments 'Adding full bibliography for 7247725--7247728.cif.'
_cod_database_code 7247728
_shelx_shelxl_version_number 2018/3
_shelx_space_group_comment
;
The symmetry employed for this shelxl refinement is uniquely defined
by the following loop, which should always be used as a source of
symmetry information in preference to the above space-group names.
They are only intended as comments.
;
_olex2_refinement_description
;
1. Fixed Uiso
 At 1.2 times of:
  All C(H) groups, All C(H,H) groups
 At 1.5 times of:
  All C(H,H,H) groups
2.a Secondary CH2 refined with riding coordinates:
 C16(H16A,H16B)
2.b Aromatic/amide H refined with riding coordinates:
 C2(H2), C3(H3), C4(H4), C5(H5), C6(H6), C11(H11), C12(H12), C13(H13),
 C14(H14), C19(H19), C20(H20), C22(H22), C23(H23)
2.c Idealised Me refined as rotating group:
 C17(H17A,H17B,H17C), C24(H24A,H24B,H24C)
;
_olex2_submission_special_instructions 'No special instructions were received'
_oxdiff_exptl_absorpt_empirical_details
;
Empirical correction (ABSPACK) includes:
- Absorption correction using spherical harmonics
- Frame scaling
;
_oxdiff_exptl_absorpt_empirical_full_max 2.334
_oxdiff_exptl_absorpt_empirical_full_min 0.445

loop_
_space_group_symop_operation_xyz
'x, y, z'
'-x, y+1/2, -z+1/2'
'-x, -y, -z'
'x, -y-1/2, z-1/2'

loop_
_atom_site_label
_atom_site_type_symbol
_atom_site_fract_x
_atom_site_fract_y
_atom_site_fract_z
_atom_site_U_iso_or_equiv
_atom_site_adp_type
_atom_site_occupancy
_atom_site_site_symmetry_order
_atom_site_calc_flag
_atom_site_refinement_flags_posn
_atom_site_refinement_flags_adp
_atom_site_refinement_flags_occupancy
_atom_site_disorder_assembly
_atom_site_disorder_group
S1 S 0.92247(5) 0.42226(3) 0.78539(5) 0.01952(15) Uani 1 1 d . . . . .
F1 F 0.52280(11) 0.43514(6) 0.60004(11) 0.0256(3) Uani 1 1 d . . . . .
O1 O 0.86184(14) 0.57085(7) 0.80204(15) 0.0264(4) Uani 1 1 d . . . . .
O2 O 0.91569(14) 0.34882(7) 0.80737(14) 0.0260(4) Uani 1 1 d . . . . .
O3 O 1.04752(13) 0.45913(8) 0.85765(14) 0.0273(4) Uani 1 1 d . . . . .
N1 N 0.71558(15) 0.37210(8) 0.93001(15) 0.0165(4) Uani 1 1 d . . . . .
N2 N 0.80541(15) 0.45823(8) 0.82815(16) 0.0177(4) Uani 1 1 d . . . . .
C1 C 0.35793(19) 0.33144(9) 0.67986(19) 0.0171(4) Uani 1 1 d . . . . .
C2 C 0.3020(2) 0.32479(10) 0.5389(2) 0.0224(5) Uani 1 1 d . . . . .
H2 H 0.357500 0.333353 0.495489 0.027 Uiso 1 1 calc R U . . .
C3 C 0.1666(2) 0.30587(11) 0.4617(2) 0.0269(5) Uani 1 1 d . . . . .
H3 H 0.129806 0.301628 0.365835 0.032 Uiso 1 1 calc R U . . .
C4 C 0.0846(2) 0.29312(11) 0.5234(2) 0.0290(5) Uani 1 1 d . . . . .
H4 H -0.007949 0.279463 0.470424 0.035 Uiso 1 1 calc R U . . .
C5 C 0.1381(2) 0.30034(11) 0.6625(2) 0.0261(5) Uani 1 1 d . . . . .
H5 H 0.081792 0.292162 0.705183 0.031 Uiso 1 1 calc R U . . .
C6 C 0.2738(2) 0.31951(10) 0.7404(2) 0.0209(5) Uani 1 1 d . . . . .
H6 H 0.309482 0.324520 0.836025 0.025 Uiso 1 1 calc R U . . .
C7 C 0.50103(19) 0.35417(10) 0.75952(19) 0.0167(4) Uani 1 1 d . . . . .
C8 C 0.57289(19) 0.40122(10) 0.72012(19) 0.0172(4) Uani 1 1 d . . . . .
C9 C 0.70210(19) 0.41322(10) 0.82173(19) 0.0171(4) Uani 1 1 d . . . . .
C10 C 0.59301(19) 0.33561(10) 0.89323(19) 0.0168(4) Uani 1 1 d . . . . .
C11 C 0.5878(2) 0.28957(10) 0.9909(2) 0.0206(5) Uani 1 1 d . . . . .
H11 H 0.507071 0.263374 0.969448 0.025 Uiso 1 1 calc R U . . .
C12 C 0.6974(2) 0.28257(11) 1.1151(2) 0.0240(5) Uani 1 1 d . . . . .
H12 H 0.692782 0.251999 1.180668 0.029 Uiso 1 1 calc R U . . .
C13 C 0.8186(2) 0.32072(11) 1.1472(2) 0.0249(5) Uani 1 1 d . . . . .
H13 H 0.894706 0.315666 1.234426 0.030 Uiso 1 1 calc R U . . .
C14 C 0.8273(2) 0.36423(11) 1.0552(2) 0.0219(5) Uani 1 1 d . . . . .
H14 H 0.909435 0.389072 1.076598 0.026 Uiso 1 1 calc R U . . .
C15 C 0.78909(19) 0.53254(10) 0.82605(19) 0.0195(4) Uani 1 1 d . . . . .
C16 C 0.6747(2) 0.55779(11) 0.8533(2) 0.0226(5) Uani 1 1 d . . . . .
H16A H 0.679613 0.533249 0.934232 0.027 Uiso 1 1 calc R U . . .
H16B H 0.586148 0.545760 0.774870 0.027 Uiso 1 1 calc R U . . .
C17 C 0.6810(2) 0.63630(12) 0.8771(3) 0.0369(6) Uani 1 1 d . . . . .
H17A H 0.675643 0.660798 0.796931 0.055 Uiso 1 1 calc R U . . .
H17B H 0.767256 0.648232 0.956503 0.055 Uiso 1 1 calc R U . . .
H17C H 0.604362 0.650729 0.893139 0.055 Uiso 1 1 calc R U . . .
C18 C 0.85362(19) 0.43833(10) 0.6104(2) 0.0194(4) Uani 1 1 d . . . . .
C19 C 0.8810(2) 0.50082(11) 0.5641(2) 0.0211(5) Uani 1 1 d . . . . .
H19 H 0.940757 0.534502 0.626320 0.025 Uiso 1 1 calc R U . . .
C20 C 0.8202(2) 0.51356(11) 0.4260(2) 0.0230(5) Uani 1 1 d . . . . .
H20 H 0.839137 0.556283 0.393559 0.028 Uiso 1 1 calc R U . . .
C21 C 0.7318(2) 0.46499(11) 0.3336(2) 0.0223(5) Uani 1 1 d . . . . .
C22 C 0.7070(2) 0.40233(11) 0.3828(2) 0.0266(5) Uani 1 1 d . . . . .
H22 H 0.647593 0.368514 0.320573 0.032 Uiso 1 1 calc R U . . .
C23 C 0.7671(2) 0.38832(11) 0.5203(2) 0.0247(5) Uani 1 1 d . . . . .
H23 H 0.749734 0.345250 0.552972 0.030 Uiso 1 1 calc R U . . .
C24 C 0.6662(2) 0.48117(12) 0.1839(2) 0.0285(5) Uani 1 1 d . . . . .
H24A H 0.615764 0.439852 0.132454 0.043 Uiso 1 1 calc R U . . .
H24B H 0.737022 0.493380 0.157368 0.043 Uiso 1 1 calc R U . . .
H24C H 0.603166 0.520810 0.164338 0.043 Uiso 1 1 calc R U . . .

loop_
_atom_site_aniso_label
_atom_site_aniso_U_11
_atom_site_aniso_U_22
_atom_site_aniso_U_33
_atom_site_aniso_U_23
_atom_site_aniso_U_13
_atom_site_aniso_U_12
S1 0.0168(3) 0.0238(3) 0.0185(3) 0.00266(19) 0.0086(2) 0.00175(19)
F1 0.0235(6) 0.0323(7) 0.0169(6) 0.0079(5) 0.0058(5) -0.0012(5)
O1 0.0285(8) 0.0242(8) 0.0303(8) -0.0015(6) 0.0167(7) -0.0077(6)
O2 0.0302(8) 0.0231(8) 0.0277(8) 0.0064(6) 0.0158(7) 0.0061(6)
O3 0.0163(7) 0.0393(9) 0.0246(8) 0.0022(6) 0.0080(6) -0.0013(6)
N1 0.0154(8) 0.0177(9) 0.0150(8) -0.0005(6) 0.0057(7) -0.0004(6)
N2 0.0165(8) 0.0187(9) 0.0200(9) -0.0006(7) 0.0102(7) -0.0020(6)
C1 0.0170(9) 0.0131(10) 0.0186(10) -0.0004(7) 0.0060(8) 0.0002(7)
C2 0.0204(10) 0.0246(11) 0.0228(11) -0.0036(8) 0.0105(9) 0.0022(8)
C3 0.0228(11) 0.0305(12) 0.0204(11) -0.0064(9) 0.0040(9) -0.0001(9)
C4 0.0172(10) 0.0278(12) 0.0332(13) -0.0009(9) 0.0042(10) -0.0031(9)
C5 0.0207(11) 0.0245(12) 0.0341(13) 0.0059(9) 0.0135(10) 0.0003(8)
C6 0.0216(10) 0.0200(11) 0.0203(11) 0.0030(8) 0.0090(9) 0.0010(8)
C7 0.0162(9) 0.0168(10) 0.0172(10) -0.0020(7) 0.0078(8) -0.0002(8)
C8 0.0197(10) 0.0179(10) 0.0138(10) 0.0028(7) 0.0075(8) 0.0036(8)
C9 0.0179(10) 0.0179(10) 0.0166(10) -0.0004(8) 0.0088(8) -0.0001(8)
C10 0.0165(9) 0.0163(10) 0.0188(10) -0.0018(8) 0.0090(8) -0.0003(7)
C11 0.0225(10) 0.0169(11) 0.0230(11) 0.0004(8) 0.0109(9) 0.0004(8)
C12 0.0291(11) 0.0234(11) 0.0230(11) 0.0052(8) 0.0148(10) 0.0044(9)
C13 0.0198(10) 0.0325(12) 0.0169(10) 0.0037(9) 0.0039(9) 0.0059(9)
C14 0.0152(10) 0.0283(12) 0.0184(10) -0.0014(8) 0.0043(9) 0.0003(8)
C15 0.0197(10) 0.0222(11) 0.0149(10) -0.0017(8) 0.0065(9) -0.0024(8)
C16 0.0227(10) 0.0237(11) 0.0220(11) -0.0010(8) 0.0107(9) -0.0002(8)
C17 0.0373(13) 0.0283(13) 0.0514(16) -0.0077(11) 0.0258(12) -0.0004(10)
C18 0.0184(10) 0.0232(11) 0.0188(10) 0.0014(8) 0.0106(9) 0.0020(8)
C19 0.0200(10) 0.0221(11) 0.0235(11) -0.0004(8) 0.0119(9) -0.0004(8)
C20 0.0242(10) 0.0227(11) 0.0271(11) 0.0055(9) 0.0161(10) 0.0044(8)
C21 0.0200(10) 0.0271(12) 0.0225(11) 0.0015(8) 0.0122(9) 0.0059(8)
C22 0.0278(11) 0.0295(12) 0.0224(11) -0.0047(9) 0.0116(10) -0.0041(9)
C23 0.0295(11) 0.0212(11) 0.0259(11) 0.0003(8) 0.0148(10) -0.0025(9)
C24 0.0288(11) 0.0359(13) 0.0226(11) 0.0027(9) 0.0133(10) 0.0048(10)

loop_
_atom_type_symbol
_atom_type_description
_atom_type_scat_dispersion_real
_atom_type_scat_dispersion_imag
_atom_type_scat_source
C C 0.0033 0.0016 'International Tables Vol C Tables 4.2.6.8 and 6.1.1.4'
H H 0.0000 0.0000 'International Tables Vol C Tables 4.2.6.8 and 6.1.1.4'
F F 0.0171 0.0103 'International Tables Vol C Tables 4.2.6.8 and 6.1.1.4'
N N 0.0061 0.0033 'International Tables Vol C Tables 4.2.6.8 and 6.1.1.4'
O O 0.0106 0.0060 'International Tables Vol C Tables 4.2.6.8 and 6.1.1.4'
S S 0.1246 0.1234 'International Tables Vol C Tables 4.2.6.8 and 6.1.1.4'

loop_
_geom_angle_atom_site_label_1
_geom_angle_atom_site_label_2
_geom_angle_atom_site_label_3
_geom_angle
_geom_angle_site_symmetry_1
_geom_angle_site_symmetry_3
_geom_angle_publ_flag
O2 S1 N2 103.85(9) . . ?
O2 S1 C18 109.24(9) . . ?
O3 S1 O2 120.06(9) . . ?
O3 S1 N2 107.88(9) . . ?
O3 S1 C18 110.58(9) . . ?
N2 S1 C18 103.80(9) . . ?
C9 N1 C10 108.86(15) . . ?
C14 N1 C9 128.76(17) . . ?
C14 N1 C10 122.37(17) . . ?
C9 N2 S1 116.20(13) . . ?
C9 N2 C15 120.83(16) . . ?
C15 N2 S1 119.92(14) . . ?
C2 C1 C7 119.78(19) . . ?
C6 C1 C2 118.38(18) . . ?
C6 C1 C7 121.76(17) . . ?
C1 C2 H2 119.6 . . ?
C3 C2 C1 120.7(2) . . ?
C3 C2 H2 119.6 . . ?
C2 C3 H3 119.8 . . ?
C4 C3 C2 120.3(2) . . ?
C4 C3 H3 119.8 . . ?
C3 C4 H4 120.2 . . ?
C5 C4 C3 119.60(19) . . ?
C5 C4 H4 120.2 . . ?
C4 C5 H5 119.8 . . ?
C4 C5 C6 120.3(2) . . ?
C6 C5 H5 119.8 . . ?
C1 C6 H6 119.7 . . ?
C5 C6 C1 120.66(19) . . ?
C5 C6 H6 119.7 . . ?
C8 C7 C1 127.41(17) . . ?
C8 C7 C10 104.70(16) . . ?
C10 C7 C1 127.85(18) . . ?
F1 C8 C7 125.71(16) . . ?
F1 C8 C9 122.08(18) . . ?
C9 C8 C7 112.11(17) . . ?
N1 C9 N2 122.81(16) . . ?
C8 C9 N1 105.99(17) . . ?
C8 C9 N2 131.16(18) . . ?
N1 C10 C11 117.20(16) . . ?
C7 C10 N1 108.33(17) . . ?
C7 C10 C11 134.46(18) . . ?
C10 C11 H11 119.8 . . ?
C12 C11 C10 120.41(19) . . ?
C12 C11 H11 119.8 . . ?
C11 C12 H12 119.9 . . ?
C11 C12 C13 120.1(2) . . ?
C13 C12 H12 119.9 . . ?
C12 C13 H13 119.6 . . ?
C14 C13 C12 120.79(18) . . ?
C14 C13 H13 119.6 . . ?
N1 C14 H14 120.4 . . ?
C13 C14 N1 119.10(18) . . ?
C13 C14 H14 120.4 . . ?
O1 C15 N2 120.94(19) . . ?
O1 C15 C16 123.90(19) . . ?
N2 C15 C16 115.15(17) . . ?
C15 C16 H16A 109.2 . . ?
C15 C16 H16B 109.2 . . ?
C15 C16 C17 111.97(18) . . ?
H16A C16 H16B 107.9 . . ?
C17 C16 H16A 109.2 . . ?
C17 C16 H16B 109.2 . . ?
C16 C17 H17A 109.5 . . ?
C16 C17 H17B 109.5 . . ?
C16 C17 H17C 109.5 . . ?
H17A C17 H17B 109.5 . . ?
H17A C17 H17C 109.5 . . ?
H17B C17 H17C 109.5 . . ?
C19 C18 S1 120.20(15) . . ?
C19 C18 C23 121.11(19) . . ?
C23 C18 S1 118.64(16) . . ?
C18 C19 H19 120.5 . . ?
C20 C19 C18 119.01(19) . . ?
C20 C19 H19 120.5 . . ?
C19 C20 H20 119.4 . . ?
C19 C20 C21 121.2(2) . . ?
C21 C20 H20 119.4 . . ?
C20 C21 C24 119.65(19) . . ?
C22 C21 C20 118.61(19) . . ?
C22 C21 C24 121.74(19) . . ?
C21 C22 H22 119.4 . . ?
C23 C22 C21 121.18(19) . . ?
C23 C22 H22 119.4 . . ?
C18 C23 H23 120.6 . . ?
C22 C23 C18 118.9(2) . . ?
C22 C23 H23 120.6 . . ?
C21 C24 H24A 109.5 . . ?
C21 C24 H24B 109.5 . . ?
C21 C24 H24C 109.5 . . ?
H24A C24 H24B 109.5 . . ?
H24A C24 H24C 109.5 . . ?
H24B C24 H24C 109.5 . . ?

loop_
_geom_bond_atom_site_label_1
_geom_bond_atom_site_label_2
_geom_bond_distance
_geom_bond_site_symmetry_2
_geom_bond_publ_flag
S1 O2 1.4260(15) . ?
S1 O3 1.4207(15) . ?
S1 N2 1.7089(17) . ?
S1 C18 1.754(2) . ?
F1 C8 1.348(2) . ?
O1 C15 1.201(2) . ?
N1 C9 1.382(2) . ?
N1 C10 1.403(2) . ?
N1 C14 1.375(2) . ?
N2 C9 1.400(2) . ?
N2 C15 1.424(3) . ?
C1 C2 1.397(3) . ?
C1 C6 1.391(3) . ?
C1 C7 1.475(3) . ?
C2 H2 0.9500 . ?
C2 C3 1.384(3) . ?
C3 H3 0.9500 . ?
C3 C4 1.383(3) . ?
C4 H4 0.9500 . ?
C4 C5 1.381(3) . ?
C5 H5 0.9500 . ?
C5 C6 1.389(3) . ?
C6 H6 0.9500 . ?
C7 C8 1.392(3) . ?
C7 C10 1.402(3) . ?
C8 C9 1.369(3) . ?
C10 C11 1.414(3) . ?
C11 H11 0.9500 . ?
C11 C12 1.358(3) . ?
C12 H12 0.9500 . ?
C12 C13 1.414(3) . ?
C13 H13 0.9500 . ?
C13 C14 1.350(3) . ?
C14 H14 0.9500 . ?
C15 C16 1.505(3) . ?
C16 H16A 0.9900 . ?
C16 H16B 0.9900 . ?
C16 C17 1.513(3) . ?
C17 H17A 0.9800 . ?
C17 H17B 0.9800 . ?
C17 H17C 0.9800 . ?
C18 C19 1.382(3) . ?
C18 C23 1.391(3) . ?
C19 H19 0.9500 . ?
C19 C20 1.380(3) . ?
C20 H20 0.9500 . ?
C20 C21 1.391(3) . ?
C21 C22 1.389(3) . ?
C21 C24 1.505(3) . ?
C22 H22 0.9500 . ?
C22 C23 1.380(3) . ?
C23 H23 0.9500 . ?
C24 H24A 0.9800 . ?
C24 H24B 0.9800 . ?
C24 H24C 0.9800 . ?

loop_
_geom_torsion_atom_site_label_1
_geom_torsion_atom_site_label_2
_geom_torsion_atom_site_label_3
_geom_torsion_atom_site_label_4
_geom_torsion
_geom_torsion_site_symmetry_1
_geom_torsion_site_symmetry_2
_geom_torsion_site_symmetry_3
_geom_torsion_site_symmetry_4
_geom_torsion_publ_flag
S1 N2 C9 N1 88.6(2) . . . . ?
S1 N2 C9 C8 -94.1(2) . . . . ?
S1 N2 C15 O1 -4.2(2) . . . . ?
S1 N2 C15 C16 174.75(13) . . . . ?
S1 C18 C19 C20 -176.89(15) . . . . ?
S1 C18 C23 C22 176.64(16) . . . . ?
F1 C8 C9 N1 177.43(16) . . . . ?
F1 C8 C9 N2 -0.3(3) . . . . ?
O1 C15 C16 C17 -12.4(3) . . . . ?
O2 S1 N2 C9 -23.11(15) . . . . ?
O2 S1 N2 C15 176.48(14) . . . . ?
O2 S1 C18 C19 -162.42(16) . . . . ?
O2 S1 C18 C23 20.14(19) . . . . ?
O3 S1 N2 C9 -151.54(14) . . . . ?
O3 S1 N2 C15 48.05(16) . . . . ?
O3 S1 C18 C19 -28.18(19) . . . . ?
O3 S1 C18 C23 154.38(16) . . . . ?
N1 C10 C11 C12 0.9(3) . . . . ?
N2 S1 C18 C19 87.29(17) . . . . ?
N2 S1 C18 C23 -90.15(17) . . . . ?
N2 C15 C16 C17 168.66(18) . . . . ?
C1 C2 C3 C4 -0.1(3) . . . . ?
C1 C7 C8 F1 0.4(3) . . . . ?
C1 C7 C8 C9 176.89(19) . . . . ?
C1 C7 C10 N1 -177.19(18) . . . . ?
C1 C7 C10 C11 4.0(4) . . . . ?
C2 C1 C6 C5 1.0(3) . . . . ?
C2 C1 C7 C8 33.9(3) . . . . ?
C2 C1 C7 C10 -148.9(2) . . . . ?
C2 C3 C4 C5 0.9(3) . . . . ?
C3 C4 C5 C6 -0.7(3) . . . . ?
C4 C5 C6 C1 -0.3(3) . . . . ?
C6 C1 C2 C3 -0.9(3) . . . . ?
C6 C1 C7 C8 -142.9(2) . . . . ?
C6 C1 C7 C10 34.3(3) . . . . ?
C7 C1 C2 C3 -177.77(18) . . . . ?
C7 C1 C6 C5 177.89(18) . . . . ?
C7 C8 C9 N1 0.8(2) . . . . ?
C7 C8 C9 N2 -176.9(2) . . . . ?
C7 C10 C11 C12 179.6(2) . . . . ?
C8 C7 C10 N1 0.5(2) . . . . ?
C8 C7 C10 C11 -178.3(2) . . . . ?
C9 N1 C10 C7 0.0(2) . . . . ?
C9 N1 C10 C11 179.01(17) . . . . ?
C9 N1 C14 C13 -179.82(19) . . . . ?
C9 N2 C15 O1 -163.75(18) . . . . ?
C9 N2 C15 C16 15.3(3) . . . . ?
C10 N1 C9 N2 177.48(17) . . . . ?
C10 N1 C9 C8 -0.5(2) . . . . ?
C10 N1 C14 C13 -1.1(3) . . . . ?
C10 C7 C8 F1 -177.29(18) . . . . ?
C10 C7 C8 C9 -0.8(2) . . . . ?
C10 C11 C12 C13 -0.8(3) . . . . ?
C11 C12 C13 C14 -0.2(3) . . . . ?
C12 C13 C14 N1 1.2(3) . . . . ?
C14 N1 C9 N2 -3.6(3) . . . . ?
C14 N1 C9 C8 178.43(18) . . . . ?
C14 N1 C10 C7 -178.98(17) . . . . ?
C14 N1 C10 C11 0.0(3) . . . . ?
C15 N2 C9 N1 -111.2(2) . . . . ?
C15 N2 C9 C8 66.2(3) . . . . ?
C18 S1 N2 C9 91.10(15) . . . . ?
C18 S1 N2 C15 -69.32(16) . . . . ?
C18 C19 C20 C21 0.4(3) . . . . ?
C19 C18 C23 C22 -0.8(3) . . . . ?
C19 C20 C21 C22 -1.0(3) . . . . ?
C19 C20 C21 C24 179.27(18) . . . . ?
C20 C21 C22 C23 0.7(3) . . . . ?
C21 C22 C23 C18 0.2(3) . . . . ?
C23 C18 C19 C20 0.5(3) . . . . ?
C24 C21 C22 C23 -179.6(2) . . . . ?
